data_2241014
loop_
_publ_author_name
'Rajni Swamy, V.'
'Krishnakumar, R.V.'
'Sivakumar, S.'
'Srinivasan, N.'
'Ranjith Kumar, R.'

_publ_section_title
;
 Crystal structure of
 5-benzoyl-2,4-diphenyl-4,5-dihydrofuran-3-carbonitrile
;
_journal_issue 9
_journal_name_full 'Acta Crystallographica Section E'
_journal_page_first o663
_journal_page_last o664
_journal_paper_doi 10.1107/S2056989015014887
_journal_volume 71
_journal_year 2015
_chemical_formula_iupac 'C24 H17 N O2'
_chemical_formula_moiety 'C24 H17 N O2'
_chemical_formula_sum 'C24 H17 N O2'
_chemical_formula_weight 351.38
_chemical_name_systematic
;
5-Benzoyl-2,4-diphenyl-4,5-dihydrofuran-3-carbonitrile
;
_space_group_crystal_system monoclinic
_space_group_IT_number 14
_space_group_name_Hall '-P 2yn'
_space_group_name_H-M_alt 'P 1 21/n 1'
_symmetry_space_group_name_Hall '-P 2yn'
_symmetry_space_group_name_H-M 'P 1 21/n 1'
_atom_sites_solution_hydrogens geom
_audit_creation_method SHELXL-2014/7
_cell_angle_alpha 90
_cell_angle_beta 98.886(3)
_cell_angle_gamma 90
_cell_formula_units_Z 4
_cell_length_a 10.0704(7)
_cell_length_b 15.7994(12)
_cell_length_c 11.8632(9)
_cell_measurement_reflns_used 2305
_cell_measurement_temperature 298(2)
_cell_measurement_theta_max 28.6
_cell_measurement_theta_min 2.2
_cell_volume 1864.9(2)
_computing_cell_refinement
;
SAINT (Bruker, 2009)
;
_computing_data_collection
;
APEX2 (Bruker, 2009)
;
_computing_data_reduction
;
SAINT (Bruker, 2009)
;
_computing_molecular_graphics
;
PLATON (Spek, 2009)
;
_computing_publication_material
;
publCIF (Westrip, 2010)
;
_computing_structure_refinement
;
SHELXL2014 (Sheldrick, 2015)
;
_computing_structure_solution
;
SHELXS2013 (Sheldrick, 2008)
;
_diffrn_ambient_temperature 298(2)
_diffrn_measured_fraction_theta_full 0.999
_diffrn_measured_fraction_theta_max 0.969
_diffrn_measurement_device_type 'Bruker SMART APEXII CCD'
_diffrn_measurement_method '\w and \f scans'
_diffrn_radiation_type MoK\a
_diffrn_radiation_wavelength 0.71073
_diffrn_reflns_av_R_equivalents 0.0629
_diffrn_reflns_limit_h_max 12
_diffrn_reflns_limit_h_min -13
_diffrn_reflns_limit_k_max 21
_diffrn_reflns_limit_k_min -21
_diffrn_reflns_limit_l_max 15
_diffrn_reflns_limit_l_min -15
_diffrn_reflns_number 34345
_diffrn_reflns_theta_full 25.242
_diffrn_reflns_theta_max 28.644
_diffrn_reflns_theta_min 2.163
_exptl_absorpt_coefficient_mu 0.080
_exptl_absorpt_correction_T_max 0.9937
_exptl_absorpt_correction_T_min 0.9727
_exptl_absorpt_correction_type multi-scan
_exptl_absorpt_process_details
;
(SADABS; Bruker, 2009)
;
_exptl_crystal_colour colourless
_exptl_crystal_density_diffrn 1.252
_exptl_crystal_description block
_exptl_crystal_F_000 736
_exptl_crystal_size_max 0.350
_exptl_crystal_size_mid 0.240
_exptl_crystal_size_min 0.080
_refine_diff_density_max 0.151
_refine_diff_density_min -0.156
_refine_ls_extinction_coef 0.0097(17)
_refine_ls_extinction_expression Fc^*^=kFc[1+0.001xFc^2^\l^3^/sin(2\q)]^-1/4^
_refine_ls_extinction_method
;
SHELXL2014 (Sheldrick 2015)
;
_refine_ls_goodness_of_fit_ref 0.992
_refine_ls_hydrogen_treatment constr
_refine_ls_matrix_type full
_refine_ls_number_parameters 245
_refine_ls_number_reflns 4648
_refine_ls_number_restraints 0
_refine_ls_restrained_S_all 0.992
_refine_ls_R_factor_all 0.1255
_refine_ls_R_factor_gt 0.0495
_refine_ls_shift/su_max 0.000
_refine_ls_shift/su_mean 0.000
_refine_ls_structure_factor_coef Fsqd
_refine_ls_weighting_details 'w=1/[\s^2^(Fo^2^)+(0.0717P)^2^] where P=(Fo^2^+2Fc^2^)/3'
_refine_ls_weighting_scheme calc
_refine_ls_wR_factor_gt 0.1125
_refine_ls_wR_factor_ref 0.1465
_reflns_number_gt 2305
_reflns_number_total 4648
_reflns_threshold_expression 'I > 2\s(I)'
_cod_data_source_file xu5865sup1.cif
_cod_data_source_block I
_cod_database_code 2241014
_shelx_space_group_comment
;
The symmetry employed for this shelxl refinement is uniquely defined
by the following loop, which should always be used as a source of
symmetry information in preference to the above space-group names.
They are only intended as comments.
;
_shelx_estimated_absorpt_t_min 0.973
_shelx_estimated_absorpt_t_max 0.994

loop_
_symmetry_equiv_pos_as_xyz
'x, y, z'
'-x+1/2, y+1/2, -z+1/2'
'-x, -y, -z'
'x-1/2, -y-1/2, z-1/2'

loop_
_atom_site_type_symbol
_atom_site_label
_atom_site_fract_x
_atom_site_fract_y
_atom_site_fract_z
_atom_site_U_iso_or_equiv
_atom_site_adp_type
_atom_site_calc_flag
_atom_site_occupancy
O O1 0.65312(11) 0.12681(7) -0.07149(10) 0.0503(3) Uani d 1
O O2 0.63839(11) 0.02849(7) 0.10317(10) 0.0584(4) Uani d 1
N N1 0.84295(18) 0.37076(11) 0.11942(17) 0.0817(6) Uani d 1
C C1 0.74999(16) 0.18513(10) -0.03978(14) 0.0430(4) Uani d 1
C C2 0.70930(15) 0.24665(10) 0.02407(13) 0.0423(4) Uani d 1
C C3 0.56268(15) 0.23450(9) 0.03502(13) 0.0416(4) Uani d 1
H H3 0.5515 0.2365 0.1156 0.050 Uiso calc 1
C C4 0.54406(15) 0.14312(9) -0.00964(14) 0.0432(4) Uani d 1
H H4 0.4586 0.1385 -0.0614 0.052 Uiso calc 1
C C5 0.54745(15) 0.07881(10) 0.08555(14) 0.0425(4) Uani d 1
C C6 0.43803(15) 0.08113(10) 0.15584(14) 0.0436(4) Uani d 1
C C7 0.32474(17) 0.13099(11) 0.12818(16) 0.0529(5) Uani d 1
H H7 0.3158 0.1651 0.0635 0.063 Uiso calc 1
C C8 0.22520(18) 0.13050(12) 0.19565(18) 0.0639(5) Uani d 1
H H8 0.1487 0.1635 0.1759 0.077 Uiso calc 1
C C9 0.23861(19) 0.08169(13) 0.29133(18) 0.0673(6) Uani d 1
H H9 0.1720 0.0821 0.3376 0.081 Uiso calc 1
C C10 0.3498(2) 0.03227(13) 0.31933(18) 0.0690(6) Uani d 1
H H10 0.3584 -0.0011 0.3846 0.083 Uiso calc 1
C C11 0.44916(18) 0.03135(11) 0.25209(16) 0.0557(5) Uani d 1
H H11 0.5242 -0.0030 0.2716 0.067 Uiso calc 1
C C12 0.87832(16) 0.16935(11) -0.07951(14) 0.0466(4) Uani d 1
C C13 0.9140(2) 0.08775(12) -0.10240(16) 0.0633(5) Uani d 1
H H13 0.8558 0.0433 -0.0941 0.076 Uiso calc 1
C C14 1.0350(2) 0.07193(15) -0.13726(19) 0.0773(6) Uani d 1
H H14 1.0591 0.0165 -0.1513 0.093 Uiso calc 1
C C15 1.12049(19) 0.13654(15) -0.15166(17) 0.0702(6) Uani d 1
H H15 1.2021 0.1253 -0.1760 0.084 Uiso calc 1
C C16 1.08594(19) 0.21745(15) -0.13026(17) 0.0691(6) Uani d 1
H H16 1.1441 0.2616 -0.1402 0.083 Uiso calc 1
C C17 0.96536(17) 0.23435(12) -0.09402(16) 0.0594(5) Uani d 1
H H17 0.9425 0.2898 -0.0793 0.071 Uiso calc 1
C C18 0.47459(14) 0.29991(9) -0.03105(13) 0.0414(4) Uani d 1
C C19 0.44746(16) 0.29744(10) -0.14855(15) 0.0488(4) Uani d 1
H H19 0.4797 0.2527 -0.1876 0.059 Uiso calc 1
C C20 0.37323(16) 0.36044(11) -0.20860(16) 0.0565(5) Uani d 1
H H20 0.3551 0.3577 -0.2878 0.068 Uiso calc 1
C C21 0.32609(18) 0.42665(12) -0.15322(19) 0.0635(5) Uani d 1
H H21 0.2763 0.4692 -0.1942 0.076 Uiso calc 1
C C22 0.3523(2) 0.43001(12) -0.03784(19) 0.0745(6) Uani d 1
H H22 0.3207 0.4754 0.0003 0.089 Uiso calc 1
C C23 0.42525(19) 0.36704(11) 0.02362(17) 0.0646(5) Uani d 1
H H23 0.4413 0.3699 0.1029 0.078 Uiso calc 1
C C24 0.78533(16) 0.31484(11) 0.07499(16) 0.0513(5) Uani d 1

loop_
_atom_site_aniso_label
_atom_site_aniso_U_11
_atom_site_aniso_U_22
_atom_site_aniso_U_33
_atom_site_aniso_U_12
_atom_site_aniso_U_13
_atom_site_aniso_U_23
O1 0.0546(7) 0.0452(7) 0.0539(7) -0.0099(6) 0.0172(6) -0.0127(5)
O2 0.0528(7) 0.0550(8) 0.0674(9) 0.0109(6) 0.0097(6) 0.0034(6)
N1 0.0806(12) 0.0659(11) 0.0966(14) -0.0206(10) 0.0077(10) -0.0269(10)
C1 0.0468(9) 0.0375(9) 0.0443(10) -0.0054(8) 0.0060(8) 0.0005(8)
C2 0.0430(9) 0.0367(9) 0.0463(10) -0.0020(7) 0.0035(7) -0.0019(8)
C3 0.0487(9) 0.0389(9) 0.0379(9) -0.0027(7) 0.0094(7) -0.0017(7)
C4 0.0427(9) 0.0431(9) 0.0445(10) -0.0044(7) 0.0089(8) -0.0045(8)
C5 0.0413(9) 0.0364(9) 0.0482(10) -0.0045(8) 0.0021(8) -0.0038(8)
C6 0.0445(9) 0.0393(9) 0.0466(10) -0.0038(8) 0.0059(8) 0.0007(8)
C7 0.0467(10) 0.0562(11) 0.0559(11) 0.0022(9) 0.0081(9) 0.0100(9)
C8 0.0515(11) 0.0690(13) 0.0716(14) 0.0094(10) 0.0111(10) 0.0070(11)
C9 0.0635(13) 0.0747(13) 0.0692(14) -0.0002(11) 0.0281(11) 0.0056(11)
C10 0.0703(13) 0.0761(14) 0.0635(13) 0.0015(11) 0.0192(11) 0.0218(11)
C11 0.0564(11) 0.0520(11) 0.0589(12) 0.0038(9) 0.0092(9) 0.0108(9)
C12 0.0482(10) 0.0476(10) 0.0445(10) 0.0023(8) 0.0084(8) 0.0031(8)
C13 0.0719(13) 0.0543(12) 0.0687(14) 0.0009(10) 0.0264(10) -0.0070(10)
C14 0.0773(14) 0.0734(15) 0.0873(17) 0.0169(13) 0.0319(12) -0.0070(12)
C15 0.0540(12) 0.1010(18) 0.0580(13) 0.0167(13) 0.0167(10) 0.0003(12)
C16 0.0489(11) 0.0859(16) 0.0743(15) -0.0054(11) 0.0151(10) 0.0106(12)
C17 0.0522(11) 0.0547(11) 0.0727(14) 0.0007(9) 0.0144(10) 0.0062(10)
C18 0.0399(9) 0.0406(9) 0.0450(10) -0.0033(7) 0.0106(7) -0.0037(8)
C19 0.0503(10) 0.0482(10) 0.0487(11) 0.0018(8) 0.0100(8) -0.0028(8)
C20 0.0543(11) 0.0626(12) 0.0510(11) -0.0020(10) 0.0032(9) 0.0056(10)
C21 0.0557(11) 0.0582(12) 0.0752(15) 0.0094(10) 0.0050(10) 0.0093(11)
C22 0.0857(15) 0.0630(13) 0.0764(16) 0.0308(12) 0.0173(12) -0.0053(11)
C23 0.0802(13) 0.0641(12) 0.0503(12) 0.0166(11) 0.0125(10) -0.0083(10)
C24 0.0503(10) 0.0459(10) 0.0564(11) -0.0014(9) 0.0047(9) -0.0047(9)

loop_
_atom_type_symbol
_atom_type_description
_atom_type_scat_dispersion_real
_atom_type_scat_dispersion_imag
_atom_type_scat_source
C C 0.0033 0.0016 'International Tables Vol C Tables 4.2.6.8 and 6.1.1.4'
H H 0.0000 0.0000 'International Tables Vol C Tables 4.2.6.8 and 6.1.1.4'
N N 0.0061 0.0033 'International Tables Vol C Tables 4.2.6.8 and 6.1.1.4'
O O 0.0106 0.0060 'International Tables Vol C Tables 4.2.6.8 and 6.1.1.4'

loop_
_geom_angle_atom_site_label_1
_geom_angle_atom_site_label_2
_geom_angle_atom_site_label_3
_geom_angle
C1 O1 C4 108.15(11)
C2 C1 O1 112.48(14)
C2 C1 C12 132.09(15)
O1 C1 C12 115.42(13)
C1 C2 C24 127.47(15)
C1 C2 C3 110.19(13)
C24 C2 C3 122.34(14)
C18 C3 C2 111.91(12)
C18 C3 C4 115.79(13)
C2 C3 C4 99.09(12)
C18 C3 H3 109.9
C2 C3 H3 109.9
C4 C3 H3 109.9
O1 C4 C5 109.25(12)
O1 C4 C3 106.39(12)
C5 C4 C3 112.63(13)
O1 C4 H4 109.5
C5 C4 H4 109.5
C3 C4 H4 109.5
O2 C5 C6 121.97(15)
O2 C5 C4 120.00(14)
C6 C5 C4 118.02(14)
C11 C6 C7 118.72(16)
C11 C6 C5 118.71(15)
C7 C6 C5 122.57(15)
C8 C7 C6 120.46(17)
C8 C7 H7 119.8
C6 C7 H7 119.8
C9 C8 C7 120.05(18)
C9 C8 H8 120.0
C7 C8 H8 120.0
C8 C9 C10 119.96(18)
C8 C9 H9 120.0
C10 C9 H9 120.0
C9 C10 C11 120.62(18)
C9 C10 H10 119.7
C11 C10 H10 119.7
C10 C11 C6 120.17(17)
C10 C11 H11 119.9
C6 C11 H11 119.9
C13 C12 C17 118.86(16)
C13 C12 C1 119.57(16)
C17 C12 C1 121.57(16)
C14 C13 C12 120.16(19)
C14 C13 H13 119.9
C12 C13 H13 119.9
C15 C14 C13 120.7(2)
C15 C14 H14 119.7
C13 C14 H14 119.7
C16 C15 C14 119.74(18)
C16 C15 H15 120.1
C14 C15 H15 120.1
C15 C16 C17 120.32(19)
C15 C16 H16 119.8
C17 C16 H16 119.8
C16 C17 C12 120.24(18)
C16 C17 H17 119.9
C12 C17 H17 119.9
C23 C18 C19 117.96(15)
C23 C18 C3 120.79(15)
C19 C18 C3 121.13(14)
C20 C19 C18 120.66(16)
C20 C19 H19 119.7
C18 C19 H19 119.7
C21 C20 C19 120.59(18)
C21 C20 H20 119.7
C19 C20 H20 119.7
C22 C21 C20 119.37(18)
C22 C21 H21 120.3
C20 C21 H21 120.3
C21 C22 C23 120.77(18)
C21 C22 H22 119.6
C23 C22 H22 119.6
C18 C23 C22 120.63(18)
C18 C23 H23 119.7
C22 C23 H23 119.7
N1 C24 C2 177.0(2)

loop_
_geom_bond_atom_site_label_1
_geom_bond_atom_site_label_2
_geom_bond_distance
O1 C1 1.3523(18)
O1 C4 1.4352(18)
O2 C5 1.2064(17)
N1 C24 1.140(2)
C1 C2 1.335(2)
C1 C12 1.464(2)
C2 C24 1.403(2)
C2 C3 1.514(2)
C3 C18 1.502(2)
C3 C4 1.539(2)
C3 H3 0.9800
C4 C5 1.516(2)
C4 H4 0.9800
C5 C6 1.481(2)
C6 C11 1.377(2)
C6 C7 1.384(2)
C7 C8 1.376(2)
C7 H7 0.9300
C8 C9 1.362(3)
C8 H8 0.9300
C9 C10 1.363(3)
C9 H9 0.9300
C10 C11 1.373(2)
C10 H10 0.9300
C11 H11 0.9300
C12 C13 1.377(2)
C12 C17 1.378(2)
C13 C14 1.368(3)
C13 H13 0.9300
C14 C15 1.363(3)
C14 H14 0.9300
C15 C16 1.359(3)
C15 H15 0.9300
C16 C17 1.375(2)
C16 H16 0.9300
C17 H17 0.9300
C18 C23 1.375(2)
C18 C19 1.379(2)
C19 C20 1.376(2)
C19 H19 0.9300
C20 C21 1.359(3)
C20 H20 0.9300
C21 C22 1.354(3)
C21 H21 0.9300
C22 C23 1.377(3)
C22 H22 0.9300
C23 H23 0.9300

loop_
_geom_hbond_atom_site_label_D
_geom_hbond_atom_site_label_H
_geom_hbond_atom_site_label_A
_geom_hbond_site_symmetry_A
_geom_hbond_distance_DH
_geom_hbond_distance_HA
_geom_hbond_distance_DA
_geom_hbond_angle_DHA
C11 H11 N1 2_645 0.93 2.63 3.487(2) 153.9
C21 H21 O2 4_565 0.93 2.58 3.277(2) 131.7

loop_
_geom_torsion_atom_site_label_1
_geom_torsion_atom_site_label_2
_geom_torsion_atom_site_label_3
_geom_torsion_atom_site_label_4
_geom_torsion
C4 O1 C1 C2 -9.45(18)
C4 O1 C1 C12 169.86(13)
O1 C1 C2 C24 177.16(15)
C12 C1 C2 C24 -2.0(3)
O1 C1 C2 C3 -3.50(19)
C12 C1 C2 C3 177.34(16)
C1 C2 C3 C18 -109.07(15)
C24 C2 C3 C18 70.31(19)
C1 C2 C3 C4 13.56(16)
C24 C2 C3 C4 -167.06(15)
C1 O1 C4 C5 -103.83(13)
C1 O1 C4 C3 18.00(16)
C18 C3 C4 O1 101.41(15)
C2 C3 C4 O1 -18.39(15)
C18 C3 C4 C5 -138.92(14)
C2 C3 C4 C5 101.28(14)
O1 C4 C5 O2 4.62(19)
C3 C4 C5 O2 -113.38(16)
O1 C4 C5 C6 -176.36(12)
C3 C4 C5 C6 65.64(17)
O2 C5 C6 C11 7.9(2)
C4 C5 C6 C11 -171.09(15)
O2 C5 C6 C7 -171.69(15)
C4 C5 C6 C7 9.3(2)
C11 C6 C7 C8 -0.1(3)
C5 C6 C7 C8 179.46(16)
C6 C7 C8 C9 1.0(3)
C7 C8 C9 C10 -1.0(3)
C8 C9 C10 C11 0.2(3)
C9 C10 C11 C6 0.6(3)
C7 C6 C11 C10 -0.6(3)
C5 C6 C11 C10 179.74(17)
C2 C1 C12 C13 153.06(19)
O1 C1 C12 C13 -26.1(2)
C2 C1 C12 C17 -26.5(3)
O1 C1 C12 C17 154.34(15)
C17 C12 C13 C14 1.0(3)
C1 C12 C13 C14 -178.61(17)
C12 C13 C14 C15 -1.1(3)
C13 C14 C15 C16 0.6(3)
C14 C15 C16 C17 0.1(3)
C15 C16 C17 C12 -0.2(3)
C13 C12 C17 C16 -0.3(3)
C1 C12 C17 C16 179.27(16)
C2 C3 C18 C23 -103.03(18)
C4 C3 C18 C23 144.42(16)
C2 C3 C18 C19 72.97(17)
C4 C3 C18 C19 -39.6(2)
C23 C18 C19 C20 0.0(2)
C3 C18 C19 C20 -176.12(14)
C18 C19 C20 C21 0.5(3)
C19 C20 C21 C22 -0.3(3)
C20 C21 C22 C23 -0.4(3)
C19 C18 C23 C22 -0.7(3)
C3 C18 C23 C22 175.45(16)
C21 C22 C23 C18 0.9(3)

_cod_database_fobs_code 2241014
